data_1544864
loop_
_publ_author_name
'Miyawaki, R.'
'Matsubara, S.'
'Yokoyama, K.'
'Shigeoka, M.'
'Momma, K.'
'Yamamoto, S.'

_publ_section_title
;
 Mieite-(Y), Y4Ti(SiO4)2O[F,(OH)]6, a new mineral in a pegmatite at Souri
 Valley, Komono, Mie Prefecture, central Japan Sample: annealed at 810 C
;
_journal_name_full 'Journal of Mineralogical and Petrological Sciences'
_journal_page_first 135
_journal_page_last 144
_journal_volume 110
_journal_year 2015
_chemical_formula_sum 'Al0.44 Dy0.2 F3.83 O10.91 P0.12 Si1.91 Ti0.52 Y3.13'
_chemical_name_common 'Y4Ti(SiO4)2O[F,OH]6 annealed'
_chemical_name_mineral 'mieite-(Y) annealed'
_space_group_IT_number 63
_space_group_name_H-M_alt 'C m c m'
_symmetry_space_group_name_Hall '-C 2c 2'
_symmetry_space_group_name_H-M 'C m c m'
_cell_angle_alpha 90
_cell_angle_beta 90
_cell_angle_gamma 90
_cell_formula_units_Z 4
_cell_length_a 14.934(13)
_cell_length_b 10.530(9)
_cell_length_c 6.952(6)
_cell_volume 1093.2(16)
_cod_data_source_file mieite-Y-annealed.cif
_cod_data_source_block mieite-Y-annealed
_cod_original_formula_sum 'Y3.13 Dy0.20 Ti0.52 Al0.44 Si1.91 P0.12 O10.91 F3.83'
_cod_database_code 1544864

loop_
_space_group_symop_operation_xyz
'x, y, z'
'-x, -y, -z'
'-x, -y, z+1/2'
'x, y, -z+1/2'
'-x, y, -z+1/2'
'x, -y, z+1/2'
'x, -y, -z'
'-x, y, z'
'x+1/2, y+1/2, z'
'-x+1/2, -y+1/2, -z'
'-x+1/2, -y+1/2, z+1/2'
'x+1/2, y+1/2, -z+1/2'
'-x+1/2, y+1/2, -z+1/2'
'x+1/2, -y+1/2, z+1/2'
'x+1/2, -y+1/2, -z'
'-x+1/2, y+1/2, z'

loop_
_atom_site_label
_atom_site_occupancy
_atom_site_fract_x
_atom_site_fract_y
_atom_site_fract_z
_atom_site_adp_type
_atom_site_U_iso_or_equiv
_atom_site_type_symbol
Y1 0.7700 0.14461(11) 0.43548(18) 0.250000 Uiso 0.025800 Y
Y1 0.2300 0.14461(11) 0.43548(18) 0.250000 Uiso 0.025800 Dy
Y2 0.7700 0.13266(11) 0.79844(16) 0.250000 Uiso 0.021700 Y
Y2 0.2300 0.13266(11) 0.79844(16) 0.250000 Uiso 0.021700 Dy
TiAl 0.5500 0.000000 0.000000 0.500000 Uiso 0.013900 Ti
TiAl 0.4500 0.000000 0.000000 0.500000 Uiso 0.013900 Al
Si 1.0 0.1553(4) 0.1194(5) 0.250000 Uiso 0.018800 Si
O1 1.0 0.0927(7) 0.1244(9) 0.0562(14) Uiso 0.019000 O
O2 1.0 0.2875(8) 0.4881(13) 0.250000 Uiso 0.019000 O
O3 1.0 0.2164(10) 0.2467(15) 0.250000 Uiso 0.026000 O
O4 1.0 0.500000 0.435(2) 0.250000 Uiso 0.027000 O
F1 1.0 0.3647(7) 0.1156(8) 0.0627(15) Uiso 0.035000 F
F2 1.0 0.000000 0.417(3) 0.250000 Uiso 0.082000 F
F3 0.5500 0.000000 0.689(5) 0.250000 Uiso 0.054000 F

loop_
_atom_site_aniso_label
_atom_site_aniso_U_11
_atom_site_aniso_U_22
_atom_site_aniso_U_33
_atom_site_aniso_U_12
_atom_site_aniso_U_13
_atom_site_aniso_U_23
Y1 0.02540 0.02580 0.02620 -0.00030 0.00000 0.00000
Y1 0.02540 0.02580 0.02620 -0.00030 0.00000 0.00000
Y2 0.02010 0.02290 0.02220 0.00200 0.00000 0.00000
Y2 0.02010 0.02290 0.02220 0.00200 0.00000 0.00000
TiAl 0.01600 0.01300 0.01300 0.00000 0.00000 -0.00070
TiAl 0.01600 0.01300 0.01300 0.00000 0.00000 -0.00070
Si 0.02000 0.01900 0.01800 -0.00270 0.00000 0.00000
O1 0.01900 0.02000 0.01900 0.00200 0.00100 -0.00100
O2 0.00800 0.01100 0.03900 0.00200 0.00000 0.00000
O3 0.03100 0.01800 0.03100 -0.00400 0.00000 0.00000
O4 0.02200 0.03900 0.02100 0.00000 0.00000 0.00000
F1 0.05100 0.02400 0.02900 -0.00100 0.00600 -0.00200
F2 0.02500 0.05300 0.01700 0.00000 0.00000 0.00000
F3 0.02300 0.06000 0.08000 0.00000 0.00000 0.00000
